data_2204213
loop_
_publ_author_name
'Bat\?i, H\"umeyra'
'Z\"ulfikaro\(glu, Ay\,sin'
'Ta\,s, Murat'
'\,Cal\?i\,skan, Nezihe'
'Soylu, Serkan'
'Andac, Omer'
'B\"uy\"ukg\"ung\"or, Orhan'

_publ_section_title
;Bis[<i>N</i>-(2,6-dimethylphenyl)aminophenylglyoximato-\k^2^<i>N,N</i>']nickel(II)
 dimethyl sulfoxide solvate
;
_journal_issue 9
_journal_name_full 'Acta Crystallographica Section E'
_journal_page_first m1334
_journal_page_last m1336
_journal_paper_doi 10.1107/S1600536804020872
_journal_volume 60
_journal_year 2004
_chemical_formula_iupac '[Ni (C16 H16 N3 O2)2], C2 H6 O S'
_chemical_formula_moiety 'C32 H32 N6 Ni O4, C2 H6 O S'
_chemical_formula_sum 'C34 H38 N6 Ni O5 S'
_chemical_formula_weight 701.47
_chemical_name_common
;
Bis[N-(2,6-dimethylphenyl)aminophenylglyoximato-\k^2^N,N']nickel(II)
dimethyl sulfoxide solvate
;
_chemical_name_systematic
;
Bis[N-(2,6-dimethylphenyl)aminophenylglyoximato-\k^2^N,N']nickel(II)
dimethyl sulfoxide solvate
;
_space_group_IT_number 13
_symmetry_cell_setting monoclinic
_symmetry_space_group_name_Hall '-P 2yc'
_symmetry_space_group_name_H-M 'P 1 2/c 1'
_atom_sites_solution_hydrogens mixed
_atom_sites_solution_primary direct
_atom_sites_solution_secondary difmap
_audit_creation_method SHELXL-97
_cell_angle_alpha 90.00
_cell_angle_beta 94.654(7)
_cell_angle_gamma 90.00
_cell_formula_units_Z 2
_cell_length_a 13.2381(11)
_cell_length_b 7.8171(4)
_cell_length_c 16.5034(14)
_cell_measurement_reflns_used 9778
_cell_measurement_temperature 293(2)
_cell_measurement_theta_max 27.59
_cell_measurement_theta_min 2.45
_cell_volume 1702.2(2)
_computing_cell_refinement X-AREA
_computing_data_collection 'X-AREA (Stoe & Cie, 2002)'
_computing_data_reduction 'X-RED32 (Stoe & Cie, 2002)'
_computing_molecular_graphics 'ORTEP-3 for Windows (Farrugia, 1997)'
_computing_publication_material SHELXL97
_computing_structure_refinement 'SHELXL97 (Sheldrick, 1997)'
_computing_structure_solution 'SHELXS97 (Sheldrick, 1997)'
_diffrn_ambient_temperature 293
_diffrn_detector_area_resol_mean 6.67
_diffrn_measured_fraction_theta_full 0.995
_diffrn_measured_fraction_theta_max 0.995
_diffrn_measurement_device '2-circle goniometer'
_diffrn_measurement_device_type 'Stoe IPDS-2'
_diffrn_measurement_method \f
_diffrn_radiation_monochromator 'plane graphite'
_diffrn_radiation_type MoK\a
_diffrn_radiation_wavelength 0.71073
_diffrn_reflns_av_R_equivalents 0.0688
_diffrn_reflns_av_sigmaI/netI 0.0530
_diffrn_reflns_limit_h_max 17
_diffrn_reflns_limit_h_min -17
_diffrn_reflns_limit_k_max 9
_diffrn_reflns_limit_k_min -10
_diffrn_reflns_limit_l_max 19
_diffrn_reflns_limit_l_min -21
_diffrn_reflns_number 18574
_diffrn_reflns_theta_full 27.82
_diffrn_reflns_theta_max 27.82
_diffrn_reflns_theta_min 2.48
_exptl_absorpt_coefficient_mu 0.681
_exptl_absorpt_correction_T_max 0.967
_exptl_absorpt_correction_T_min 0.789
_exptl_absorpt_correction_type integration
_exptl_absorpt_process_details '(X-RED32; Stoe & Cie, 2002)'
_exptl_crystal_colour 'dark red'
_exptl_crystal_density_diffrn 1.369
_exptl_crystal_density_method 'not measured'
_exptl_crystal_description plate
_exptl_crystal_F_000 736
_exptl_crystal_size_max 0.700
_exptl_crystal_size_mid 0.290
_exptl_crystal_size_min 0.050
_refine_diff_density_max 0.182
_refine_diff_density_min -0.396
_refine_ls_extinction_method none
_refine_ls_goodness_of_fit_ref 0.912
_refine_ls_hydrogen_treatment mixed
_refine_ls_matrix_type full
_refine_ls_number_parameters 291
_refine_ls_number_reflns 4027
_refine_ls_number_restraints 218
_refine_ls_restrained_S_all 0.902
_refine_ls_R_factor_all 0.0694
_refine_ls_R_factor_gt 0.0366
_refine_ls_shift/su_max 0.000
_refine_ls_shift/su_mean 0.000
_refine_ls_structure_factor_coef Fsqd
_refine_ls_weighting_details 'calc w = 1/[\s^2^(Fo^2^)+(0.0424P)^2^] where P = (Fo^2^+2Fc^2^)/3'
_refine_ls_weighting_scheme calc
_refine_ls_wR_factor_gt 0.0763
_refine_ls_wR_factor_ref 0.0844
_reflns_number_gt 2627
_reflns_number_total 4027
_reflns_threshold_expression I>2\s(I)
_cod_data_source_file ob6405.cif
_cod_data_source_block I
_cod_depositor_comments
;
The following automatic conversions were performed:
'_symmetry_cell_setting' value 'Monoclinic' changed to 'monoclinic'
according to '/home/saulius/struct/CIF-dictionaries/cif_core.dic'
dictionary named 'cif_core.dic' version 2.4.1 from 2010-06-29.

Automatic conversion script
Id: cif_fix_enum 1527 2010-12-29 10:47:43Z saulius 

The following automatic conversions were performed:

'_symmetry_cell_setting' value 'Monoclinic' changed to 'monoclinic'
according to /home/saulius/struct/CIF-dictionaries/cif_core.dic
dictionary named 'cif_core.dic' version 2.4.1 from 2010-06-29.

Automatic conversion script
Id: cif_fix_values 1715 2011-07-08 13:25:40Z adriana 
;
_cod_original_sg_symbol_H-M 'P 2/c'
_cod_database_code 2204213
_cod_database_fobs_code 2204213

loop_
_symmetry_equiv_pos_as_xyz
'x, y, z'
'-x, y, -z+1/2'
'-x, -y, -z'
'x, -y, z-1/2'

loop_
_atom_site_label
_atom_site_fract_x
_atom_site_fract_y
_atom_site_fract_z
_atom_site_U_iso_or_equiv
_atom_site_adp_type
_atom_site_calc_flag
_atom_site_refinement_flags
_atom_site_occupancy
_atom_site_disorder_assembly
_atom_site_disorder_group
_atom_site_type_symbol
Ni1 0.0000 0.5000 0.0000 0.03790(11) Uani d S 1 . . Ni
O1 -0.04525(11) 0.3119(2) 0.14245(9) 0.0501(4) Uani d . 1 . . O
H11 -0.101(2) 0.371(4) 0.1212(17) 0.082(9) Uiso d . 1 . . H
O2 0.18652(10) 0.5250(2) -0.06883(9) 0.0526(4) Uani d . 1 . . O
N1 0.13373(13) 0.1741(2) 0.15883(11) 0.0445(4) Uani d . 1 . . N
H21 0.0907(17) 0.153(3) 0.1896(14) 0.051(7) Uiso d . 1 . . H
N2 0.02580(11) 0.3674(2) 0.09125(10) 0.0416(4) Uani d . 1 . . N
N3 0.13739(12) 0.4528(2) -0.01223(10) 0.0423(4) Uani d . 1 A . N
C1 0.21250(14) 0.0490(3) 0.16221(12) 0.0410(5) Uani d . 1 . . C
C2 0.22028(17) -0.0642(3) 0.09837(13) 0.0492(5) Uani d . 1 . . C
C3 0.2976(2) -0.1854(3) 0.10611(17) 0.0645(7) Uani d . 1 . . C
H3 0.3051 -0.2627 0.0642 0.077 Uiso calc R 1 . . H
C4 0.36294(19) -0.1917(4) 0.17491(19) 0.0726(8) Uani d . 1 . . C
H4 0.4153 -0.2714 0.1786 0.087 Uiso calc R 1 . . H
C5 0.35203(17) -0.0828(4) 0.23770(17) 0.0649(7) Uani d . 1 . . C
H5 0.3962 -0.0908 0.2843 0.078 Uiso calc R 1 . . H
C6 0.27654(15) 0.0397(3) 0.23359(13) 0.0494(6) Uani d . 1 . . C
C7 0.2620(2) 0.1535(4) 0.30390(15) 0.0730(8) Uani d . 1 . . C
H7A 0.3133 0.1300 0.3469 0.088 Uiso calc R 1 . . H
H7B 0.1963 0.1332 0.3228 0.088 Uiso calc R 1 . . H
H7C 0.2668 0.2707 0.2873 0.088 Uiso calc R 1 . . H
C8 0.1454(2) -0.0650(4) 0.02491(15) 0.0713(7) Uani d . 1 . . C
H8A 0.0781 -0.0512 0.0417 0.086 Uiso calc R 1 . . H
H8B 0.1498 -0.1717 -0.0034 0.086 Uiso calc R 1 . . H
H8C 0.1603 0.0274 -0.0105 0.086 Uiso calc R 1 . . H
C9 0.11353(14) 0.2918(2) 0.10093(12) 0.0387(4) Uani d . 1 A . C
C10 0.18384(14) 0.3541(3) 0.04260(12) 0.0401(4) Uani d . 1 . . C
C11A 0.2951(7) 0.329(3) 0.0481(11) 0.0446(19) Uani d PDU 0.46(2) A 1 C
C12A 0.3444(8) 0.282(2) -0.0188(9) 0.058(2) Uani d PDU 0.46(2) A 1 C
H12A 0.3073 0.2605 -0.0680 0.069 Uiso calc PR 0.46(2) A 1 H
C13A 0.4480(8) 0.2659(18) -0.0131(7) 0.066(2) Uani d PDU 0.46(2) A 1 C
H13A 0.4806 0.2291 -0.0578 0.079 Uiso calc PR 0.46(2) A 1 H
C14A 0.5034(7) 0.3039(18) 0.0581(7) 0.066(2) Uani d PDU 0.46(2) A 1 C
H14A 0.5735 0.2925 0.0617 0.080 Uiso calc PR 0.46(2) A 1 H
C15A 0.4563(9) 0.3585(18) 0.1236(7) 0.062(2) Uani d PDU 0.46(2) A 1 C
H15A 0.4946 0.3891 0.1711 0.075 Uiso calc PR 0.46(2) A 1 H
C16A 0.3511(9) 0.369(3) 0.1197(9) 0.054(2) Uani d PDU 0.46(2) A 1 C
H16A 0.3187 0.4022 0.1651 0.065 Uiso calc PR 0.46(2) A 1 H
C11B 0.2934(6) 0.313(3) 0.0439(9) 0.0448(17) Uani d PDU 0.54(2) A 2 C
C12B 0.3322(7) 0.2439(18) -0.0239(7) 0.0555(19) Uani d PDU 0.54(2) A 2 C
H12B 0.2897 0.2241 -0.0706 0.067 Uiso calc PR 0.54(2) A 2 H
C13B 0.4331(7) 0.2039(16) -0.0226(5) 0.0647(19) Uani d PDU 0.54(2) A 2 C
H13B 0.4584 0.1547 -0.0681 0.078 Uiso calc PR 0.54(2) A 2 H
C14B 0.4966(6) 0.2358(17) 0.0450(6) 0.069(2) Uani d PDU 0.54(2) A 2 C
H14B 0.5656 0.2131 0.0446 0.083 Uiso calc PR 0.54(2) A 2 H
C15B 0.4593(7) 0.3006(16) 0.1131(5) 0.0627(19) Uani d PDU 0.54(2) A 2 C
H15B 0.5024 0.3190 0.1597 0.075 Uiso calc PR 0.54(2) A 2 H
C16B 0.3567(8) 0.339(2) 0.1132(8) 0.0532(19) Uani d PDU 0.54(2) A 2 C
H16B 0.3311 0.3825 0.1599 0.064 Uiso calc PR 0.54(2) A 2 H
O3 0.0000 0.9612(3) 0.2500 0.0819(8) Uani d S 1 . . O
S1 -0.00444(9) 0.78626(17) 0.21156(8) 0.0627(3) Uani d PD 0.50 . . S
C17A 0.1012(8) 0.676(2) 0.2559(10) 0.113(6) Uani d PDU 0.50 . 1 C
H17A 0.1066 0.7007 0.3130 0.136 Uiso d PR 0.50 . 1 H
H17B 0.1622 0.7106 0.2328 0.136 Uiso d PR 0.50 . 1 H
H17C 0.0914 0.5550 0.2479 0.136 Uiso d PR 0.50 . 1 H
C17B 0.0978(6) 0.6712(14) 0.2422(9) 0.067(3) Uani d PDU 0.50 . 2 C
H17D 0.1631 0.7219 0.2556 0.080 Uiso d PR 0.50 . 2 H
H17E 0.0817 0.6768 0.1845 0.080 Uiso d PR 0.50 . 2 H
H17F 0.0991 0.5538 0.2594 0.080 Uiso d PR 0.50 . 2 H

loop_
_atom_site_aniso_label
_atom_site_aniso_U_11
_atom_site_aniso_U_22
_atom_site_aniso_U_33
_atom_site_aniso_U_12
_atom_site_aniso_U_13
_atom_site_aniso_U_23
Ni1 0.03012(16) 0.04116(19) 0.04257(19) 0.00632(17) 0.00382(12) 0.00353(18)
O1 0.0377(7) 0.0642(10) 0.0496(8) 0.0104(7) 0.0114(6) 0.0138(7)
O2 0.0373(7) 0.0658(10) 0.0560(8) 0.0093(7) 0.0128(6) 0.0197(8)
N1 0.0370(9) 0.0516(11) 0.0457(10) 0.0106(8) 0.0075(8) 0.0089(8)
N2 0.0313(8) 0.0482(10) 0.0461(9) 0.0070(7) 0.0080(7) 0.0051(8)
N3 0.0359(8) 0.0457(10) 0.0456(9) 0.0048(7) 0.0051(7) 0.0033(7)
C1 0.0336(9) 0.0422(11) 0.0475(11) 0.0045(7) 0.0040(8) 0.0064(9)
C2 0.0523(12) 0.0455(11) 0.0502(13) 0.0010(10) 0.0056(10) 0.0032(10)
C3 0.0686(16) 0.0508(14) 0.0773(17) 0.0098(12) 0.0257(14) -0.0059(13)
C4 0.0521(14) 0.0702(18) 0.098(2) 0.0246(13) 0.0178(14) 0.0191(16)
C5 0.0421(12) 0.0807(17) 0.0705(16) 0.0136(12) -0.0040(11) 0.0169(15)
C6 0.0386(10) 0.0610(16) 0.0481(11) 0.0071(9) 0.0007(8) 0.0074(10)
C7 0.0653(16) 0.101(2) 0.0510(14) 0.0068(15) -0.0091(12) -0.0070(14)
C8 0.088(2) 0.0661(16) 0.0583(15) -0.0072(14) -0.0033(14) -0.0113(13)
C9 0.0362(9) 0.0399(11) 0.0397(10) 0.0056(8) 0.0007(8) -0.0016(9)
C10 0.0340(9) 0.0423(11) 0.0442(11) 0.0062(8) 0.0031(8) 0.0013(9)
C11A 0.035(3) 0.046(4) 0.054(3) 0.010(3) 0.008(3) 0.006(3)
C12A 0.042(3) 0.068(5) 0.063(3) 0.011(3) 0.006(3) 0.001(3)
C13A 0.043(3) 0.082(5) 0.074(3) 0.011(4) 0.022(3) 0.000(4)
C14A 0.035(2) 0.083(5) 0.081(4) 0.010(3) 0.007(3) 0.009(4)
C15A 0.040(3) 0.072(5) 0.073(4) 0.011(4) -0.006(3) 0.001(3)
C16A 0.035(3) 0.061(5) 0.065(3) 0.005(3) -0.001(3) 0.006(3)
C11B 0.034(3) 0.047(4) 0.054(3) 0.002(2) 0.002(2) 0.008(3)
C12B 0.040(3) 0.067(5) 0.059(3) 0.007(3) 0.005(2) -0.005(3)
C13B 0.046(3) 0.081(5) 0.067(3) 0.015(3) 0.007(2) -0.007(3)
C14B 0.039(3) 0.093(5) 0.075(3) 0.019(3) 0.008(2) -0.003(4)
C15B 0.037(2) 0.082(5) 0.067(3) 0.011(3) -0.007(2) 0.000(3)
C16B 0.042(3) 0.064(5) 0.055(3) 0.008(3) 0.010(2) -0.002(3)
O3 0.0891(19) 0.0480(16) 0.115(2) 0.000 0.0477(17) 0.000
S1 0.0739(8) 0.0597(7) 0.0561(6) 0.0075(6) 0.0166(6) 0.0048(6)
C17A 0.078(8) 0.094(10) 0.165(14) 0.021(7) -0.011(7) 0.038(9)
C17B 0.069(6) 0.046(5) 0.089(5) -0.004(4) 0.030(4) 0.003(4)

loop_
_atom_type_symbol
_atom_type_description
_atom_type_scat_dispersion_real
_atom_type_scat_dispersion_imag
_atom_type_scat_source
C C 0.0033 0.0016 'International Tables Vol C Tables 4.2.6.8 and 6.1.1.4'
H H 0.0000 0.0000 'International Tables Vol C Tables 4.2.6.8 and 6.1.1.4'
N N 0.0061 0.0033 'International Tables Vol C Tables 4.2.6.8 and 6.1.1.4'
O O 0.0106 0.0060 'International Tables Vol C Tables 4.2.6.8 and 6.1.1.4'
Ni Ni 0.3393 1.1124 'International Tables Vol C Tables 4.2.6.8 and 6.1.1.4'
S S 0.1246 0.1234 'International Tables Vol C Tables 4.2.6.8 and 6.1.1.4'

loop_
_geom_angle_atom_site_label_1
_geom_angle_atom_site_label_2
_geom_angle_atom_site_label_3
_geom_angle_site_symmetry_1
_geom_angle_site_symmetry_3
_geom_angle
_geom_angle_publ_flag
N2 Ni1 N2 3_565 . 180.00(10) ?
N2 Ni1 N3 3_565 3_565 81.97(7) ?
N2 Ni1 N3 . 3_565 98.03(7) yes
N2 Ni1 N3 3_565 . 98.03(7) ?
N2 Ni1 N3 . . 81.97(7) yes
N3 Ni1 N3 3_565 . 180.00(10) ?
N2 O1 H11 . . 100.0(17) ?
C9 N1 C1 . . 127.03(17) ?
C9 N1 H21 . . 118.4(16) ?
C1 N1 H21 . . 112.8(16) ?
C9 N2 O1 . . 115.22(16) ?
C9 N2 Ni1 . . 117.49(13) ?
O1 N2 Ni1 . . 125.95(12) ?
C10 N3 O2 . . 121.11(16) ?
C10 N3 Ni1 . . 116.54(13) ?
O2 N3 Ni1 . . 122.15(12) ?
C2 C1 C6 . . 122.03(19) ?
C2 C1 N1 . . 120.46(19) ?
C6 C1 N1 . . 117.41(18) ?
C1 C2 C3 . . 117.6(2) ?
C1 C2 C8 . . 122.1(2) ?
C3 C2 C8 . . 120.2(2) ?
C4 C3 C2 . . 120.7(2) ?
C4 C3 H3 . . 119.7 ?
C2 C3 H3 . . 119.7 ?
C5 C4 C3 . . 120.7(2) ?
C5 C4 H4 . . 119.7 ?
C3 C4 H4 . . 119.7 ?
C4 C5 C6 . . 121.2(2) ?
C4 C5 H5 . . 119.4 ?
C6 C5 H5 . . 119.4 ?
C5 C6 C1 . . 117.7(2) ?
C5 C6 C7 . . 121.0(2) ?
C1 C6 C7 . . 121.24(19) ?
C6 C7 H7A . . 109.5 ?
C6 C7 H7B . . 109.5 ?
H7A C7 H7B . . 109.5 ?
C6 C7 H7C . . 109.5 ?
H7A C7 H7C . . 109.5 ?
H7B C7 H7C . . 109.5 ?
C2 C8 H8A . . 109.5 ?
C2 C8 H8B . . 109.5 ?
H8A C8 H8B . . 109.5 ?
C2 C8 H8C . . 109.5 ?
H8A C8 H8C . . 109.5 ?
H8B C8 H8C . . 109.5 ?
N2 C9 N1 . . 121.66(17) ?
N2 C9 C10 . . 111.96(17) ?
N1 C9 C10 . . 126.37(17) ?
N3 C10 C9 . . 111.16(16) ?
N3 C10 C11A . . 122.1(10) ?
C9 C10 C11A . . 126.4(9) ?
N3 C10 C11B . . 122.8(8) ?
C9 C10 C11B . . 126.0(8) ?
C12A C11A C16A . . 119.4(4) ?
C12A C11A C10 . . 121.4(9) ?
C16A C11A C10 . . 119.0(9) ?
C13A C12A C11A . . 120.4(4) ?
C13A C12A H12A . . 119.8 ?
C11A C12A H12A . . 119.8 ?
C14A C13A C12A . . 120.2(4) ?
C14A C13A H13A . . 119.9 ?
C12A C13A H13A . . 119.9 ?
C15A C14A C13A . . 120.2(4) ?
C15A C14A H14A . . 119.9 ?
C13A C14A H14A . . 119.9 ?
C14A C15A C16A . . 120.2(4) ?
C14A C15A H15A . . 119.9 ?
C16A C15A H15A . . 119.9 ?
C11A C16A C15A . . 119.5(4) ?
C11A C16A H16A . . 120.2 ?
C15A C16A H16A . . 120.2 ?
C16B C11B C12B . . 119.3(3) ?
C16B C11B C10 . . 120.6(8) ?
C12B C11B C10 . . 120.0(8) ?
C13B C12B C11B . . 120.3(4) ?
C13B C12B H12B . . 119.9 ?
C11B C12B H12B . . 119.9 ?
C14B C13B C12B . . 120.4(4) ?
C14B C13B H13B . . 119.8 ?
C12B C13B H13B . . 119.8 ?
C15B C14B C13B . . 120.1(4) ?
C15B C14B H14B . . 119.9 ?
C13B C14B H14B . . 119.9 ?
C14B C15B C16B . . 120.1(4) ?
C14B C15B H15B . . 120.0 ?
C16B C15B H15B . . 120.0 ?
C11B C16B C15B . . 119.8(4) ?
C11B C16B H16B . . 120.1 ?
C15B C16B H16B . . 120.1 ?
O3 S1 C17B . . 111.0(5) ?
O3 S1 C17A . 2 109.8(6) ?
C17B S1 C17A . 2 104.4(5) ?
O3 S1 C17A . . 105.6(6) ?
C17A S1 C17A 2 . 102.5(11) ?
O3 S1 C17B . 2 106.7(4) ?
C17A S1 C17B . 2 97.6(6) ?
S1 C17A H17A . . 107.7 ?
S1 C17A H17B . . 111.3 ?
H17A C17A H17B . . 109.5 ?
S1 C17A H17C . . 109.5 ?
H17A C17A H17C . . 109.5 ?
H17B C17A H17C . . 109.5 ?
S1 C17B H17D 2 . 110.0 ?
S1 C17B H17E 2 . 107.4 ?
H17D C17B H17E . . 109.5 ?
S1 C17B H17F 2 . 111.0 ?
H17D C17B H17F . . 109.5 ?
H17E C17B H17F . . 109.5 ?

loop_
_geom_bond_atom_site_label_1
_geom_bond_atom_site_label_2
_geom_bond_site_symmetry_2
_geom_bond_distance
_geom_bond_publ_flag
Ni1 N2 3_565 1.8370(16) ?
Ni1 N2 . 1.8370(16) yes
Ni1 N3 3_565 1.8827(15) ?
Ni1 N3 . 1.8827(15) yes
O1 N2 . 1.384(2) yes
O1 H11 . 0.92(3) ?
O2 N3 . 1.309(2) yes
N1 C9 . 1.338(3) yes
N1 C1 . 1.427(2) yes
N1 H21 . 0.81(2) ?
N2 C9 . 1.302(2) yes
N3 C10 . 1.305(2) yes
C1 C2 . 1.386(3) ?
C1 C6 . 1.396(3) ?
C2 C3 . 1.393(3) ?
C2 C8 . 1.503(3) ?
C3 C4 . 1.371(4) ?
C3 H3 . 0.9300 ?
C4 C5 . 1.358(4) ?
C4 H4 . 0.9300 ?
C5 C6 . 1.382(3) ?
C5 H5 . 0.9300 ?
C6 C7 . 1.487(3) ?
C7 H7A . 0.9600 ?
C7 H7B . 0.9600 ?
C7 H7C . 0.9600 ?
C8 H8A . 0.9600 ?
C8 H8B . 0.9600 ?
C8 H8C . 0.9600 ?
C9 C10 . 1.475(3) ?
C10 C11A . 1.481(9) ?
C10 C11B . 1.483(8) ?
C11A C12A . 1.377(6) ?
C11A C16A . 1.379(6) ?
C12A C13A . 1.373(6) ?
C12A H12A . 0.9300 ?
C13A C14A . 1.366(7) ?
C13A H13A . 0.9300 ?
C14A C15A . 1.360(7) ?
C14A H14A . 0.9300 ?
C15A C16A . 1.392(6) ?
C15A H15A . 0.9300 ?
C16A H16A . 0.9300 ?
C11B C16B . 1.377(5) ?
C11B C12B . 1.380(5) ?
C12B C13B . 1.371(5) ?
C12B H12B . 0.9300 ?
C13B C14B . 1.365(6) ?
C13B H13B . 0.9300 ?
C14B C15B . 1.362(6) ?
C14B H14B . 0.9300 ?
C15B C16B . 1.391(5) ?
C15B H15B . 0.9300 ?
C16B H16B . 0.9300 ?
O3 S1 2 1.507(2) ?
O3 S1 . 1.507(2) ?
S1 C17B . 1.670(7) ?
S1 C17A 2 1.670(7) ?
S1 C17A . 1.753(7) ?
S1 C17B 2 1.753(6) ?
C17A H17A . 0.9600 ?
C17A H17B . 0.9600 ?
C17A H17C . 0.9600 ?
C17B H17D . 0.9600 ?
C17B H17E . 0.9600 ?
C17B H17F . 0.9600 ?

loop_
_geom_hbond_atom_site_label_D
_geom_hbond_atom_site_label_H
_geom_hbond_atom_site_label_A
_geom_hbond_site_symmetry_A
_geom_hbond_distance_DH
_geom_hbond_distance_HA
_geom_hbond_distance_DA
_geom_hbond_angle_DHA
O1 H11 O2 3_565 0.92(3) 1.59(3) 2.496(2) 169(3)
N1 H21 O3 1_545 0.81(2) 2.21(2) 2.933(2) 149(2)

loop_
_geom_torsion_atom_site_label_1
_geom_torsion_atom_site_label_2
_geom_torsion_atom_site_label_3
_geom_torsion_atom_site_label_4
_geom_torsion_site_symmetry_1
_geom_torsion_site_symmetry_4
_geom_torsion
_geom_torsion_publ_flag
N3 Ni1 N2 C9 3_565 . 172.90(15) ?
N3 Ni1 N2 C9 . . -7.10(15) ?
N3 Ni1 N2 O1 3_565 . 6.77(17) ?
N3 Ni1 N2 O1 . . -173.23(17) ?
N2 Ni1 N3 C10 3_565 . -178.51(15) ?
N2 Ni1 N3 C10 . . 1.49(15) ?
N2 Ni1 N3 O2 3_565 . 6.65(17) ?
N2 Ni1 N3 O2 . . -173.35(17) ?
C9 N1 C1 C2 . . -55.9(3) ?
C9 N1 C1 C6 . . 127.8(2) ?
C6 C1 C2 C3 . . -2.6(3) ?
N1 C1 C2 C3 . . -178.8(2) ?
C6 C1 C2 C8 . . 174.1(2) ?
N1 C1 C2 C8 . . -2.1(3) ?
C1 C2 C3 C4 . . 0.4(3) ?
C8 C2 C3 C4 . . -176.4(2) ?
C2 C3 C4 C5 . . 1.6(4) ?
C3 C4 C5 C6 . . -1.4(4) ?
C4 C5 C6 C1 . . -0.7(4) ?
C4 C5 C6 C7 . . 177.2(2) ?
C2 C1 C6 C5 . . 2.8(3) ?
N1 C1 C6 C5 . . 179.1(2) ?
C2 C1 C6 C7 . . -175.2(2) ?
N1 C1 C6 C7 . . 1.1(3) ?
O1 N2 C9 N1 . . -2.7(3) ?
Ni1 N2 C9 N1 . . -170.31(15) ?
O1 N2 C9 C10 . . 178.21(16) yes
Ni1 N2 C9 C10 . . 10.6(2) ?
C1 N1 C9 N2 . . 160.8(2) ?
C1 N1 C9 C10 . . -20.2(3) ?
O2 N3 C10 C9 . . 178.40(17) ?
Ni1 N3 C10 C9 . . 3.5(2) ?
O2 N3 C10 C11A . . 4.9(9) ?
Ni1 N3 C10 C11A . . -170.0(9) ?
O2 N3 C10 C11B . . -1.5(8) ?
Ni1 N3 C10 C11B . . -176.4(8) ?
N2 C9 C10 N3 . . -8.9(2) ?
N1 C9 C10 N3 . . 172.11(19) ?
N2 C9 C10 C11A . . 164.3(10) ?
N1 C9 C10 C11A . . -14.7(10) ?
N2 C9 C10 C11B . . 171.0(8) ?
N1 C9 C10 C11B . . -8.0(9) ?
N3 C10 C11A C12A . . -51.8(18) ?
C9 C10 C11A C12A . . 135.6(11) ?
C11B C10 C11A C12A . . 47(16) ?
N3 C10 C11A C16A . . 122.1(13) ?
C9 C10 C11A C16A . . -50(2) ?
C11B C10 C11A C16A . . -139(19) ?
C16A C11A C12A C13A . . 3.4(15) ?
C10 C11A C12A C13A . . 177.3(18) ?
C11A C12A C13A C14A . . -2.8(11) ?
C12A C13A C14A C15A . . -0.3(13) ?
C13A C14A C15A C16A . . 2.9(14) ?
C12A C11A C16A C15A . . -0.9(19) ?
C10 C11A C16A C15A . . -174.9(18) ?
C14A C15A C16A C11A . . -2.2(18) ?
N3 C10 C11B C16B . . 126.9(12) ?
C9 C10 C11B C16B . . -53.0(17) ?
C11A C10 C11B C16B . . 43(17) ?
N3 C10 C11B C12B . . -55.2(15) ?
C9 C10 C11B C12B . . 124.9(9) ?
C11A C10 C11B C12B . . -140(19) ?
C16B C11B C12B C13B . . -1.2(13) ?
C10 C11B C12B C13B . . -179.1(15) ?
C11B C12B C13B C14B . . -1.4(10) ?
C12B C13B C14B C15B . . 3.0(11) ?
C13B C14B C15B C16B . . -1.9(12) ?
C12B C11B C16B C15B . . 2.2(17) ?
C10 C11B C16B C15B . . -179.9(15) ?
C14B C15B C16B C11B . . -0.7(15) ?
S1 O3 S1 C17B 2 . -57.0(5) ?
S1 O3 S1 C17A 2 2 57.9(6) ?
S1 O3 S1 C17A 2 . -52.0(5) ?
S1 O3 S1 C17B 2 2 51.1(5) ?
O3 S1 C17A S1 . 2 52.2(4) ?
C17B S1 C17A S1 . 2 -168(8) ?
C17A S1 C17A S1 2 2 -62.8(8) ?
C17B S1 C17A S1 2 2 -57.6(5) ?
O3 S1 C17B S1 . 2 53.2(3) ?
C17A S1 C17B S1 2 2 -65.0(6) ?
C17A S1 C17B S1 . 2 11(8) ?
C17B S1 C17B S1 2 2 -59.2(5) ?
